data_7219734
loop_
_publ_author_name
'Behbehani, Haider'
'Ibrahim, Hamada Mohamed'
'Dawood, KM'

_publ_section_title
;
 Ultrasound-Assisted Regio- and Stereoselective Synthesis of
 Bis-[1`,4`-diaryl-1-oxo-spiro-benzosuberane-2,5`-pyrazoline] Derivatives
 via 1,3-Dipolar Cycloaddition
;
_journal_name_full 'RSC Adv.'
_journal_paper_doi 10.1039/C5RA02972D
_journal_year 2015
_chemical_formula_sum 'C53 H47 Cl2 N5 O3'
_chemical_formula_weight 872.86
_chemical_name_common K6
_space_group_crystal_system triclinic
_space_group_IT_number 2
_space_group_name_Hall '-P 1'
_space_group_name_H-M_alt 'P -1'
_symmetry_space_group_name_Hall '-P 1'
_symmetry_space_group_name_H-M 'P -1'
_atom_sites_solution_hydrogens geom
_atom_sites_solution_primary direct
_atom_sites_solution_secondary difmap
_audit_update_record
;
2015-02-08 deposited with the CCDC.
2015-03-04 downloaded from the CCDC.
;
_cell_angle_alpha 66.387(2)
_cell_angle_beta 82.782(2)
_cell_angle_gamma 89.224(2)
_cell_formula_units_Z 2
_cell_length_a 11.4329(4)
_cell_length_b 13.7041(5)
_cell_length_c 15.7697(5)
_cell_measurement_reflns_used 7295
_cell_measurement_temperature 296.(2)
_cell_measurement_theta_max 66.4947
_cell_measurement_theta_min 3.0851
_cell_volume 2244.11(14)
_computing_cell_refinement 'SAINT V8.18C (Bruker AXS Inc., 2011)'
_computing_data_collection 'Bruker Instrument Service v2012.4.0.0'
_computing_data_reduction 'SAINT V8.18C (Bruker AXS Inc., 2011)'
_computing_structure_refinement 'SHELXL-97 (Sheldrick, 2008)'
_computing_structure_solution 'SHELXS-97 (Sheldrick, 2008)'
_diffrn_ambient_temperature 296.(2)
_diffrn_detector_area_resol_mean 8.3333
_diffrn_measured_fraction_theta_full 0.986
_diffrn_measured_fraction_theta_max 0.986
_diffrn_radiation_wavelength 1.54178
_diffrn_reflns_av_R_equivalents 0.0312
_diffrn_reflns_av_sigmaI/netI 0.0320
_diffrn_reflns_limit_h_max 13
_diffrn_reflns_limit_h_min -10
_diffrn_reflns_limit_k_max 16
_diffrn_reflns_limit_k_min -16
_diffrn_reflns_limit_l_max 18
_diffrn_reflns_limit_l_min -18
_diffrn_reflns_number 22943
_diffrn_reflns_theta_full 66.66
_diffrn_reflns_theta_max 66.66
_diffrn_reflns_theta_min 3.63
_exptl_absorpt_coefficient_mu 1.698
_exptl_absorpt_correction_T_max 0.85
_exptl_absorpt_correction_T_min 0.68
_exptl_absorpt_correction_type multi-scan
_exptl_absorpt_process_details 'SADABS V2008/1 (Bruker AXS Inc.)'
_exptl_crystal_colour yellow
_exptl_crystal_density_diffrn 1.292
_exptl_crystal_density_method 'not measured'
_exptl_crystal_description Block
_exptl_crystal_F_000 916
_exptl_crystal_size_max 0.200
_exptl_crystal_size_mid 0.150
_exptl_crystal_size_min 0.100
_refine_diff_density_max 0.579
_refine_diff_density_min -0.394
_refine_ls_extinction_method none
_refine_ls_goodness_of_fit_ref 0.674
_refine_ls_hydrogen_treatment mixed
_refine_ls_matrix_type full
_refine_ls_number_parameters 570
_refine_ls_number_reflns 7846
_refine_ls_number_restraints 0
_refine_ls_restrained_S_all 0.674
_refine_ls_R_factor_all 0.0589
_refine_ls_R_factor_gt 0.0453
_refine_ls_shift/su_max 0.000
_refine_ls_shift/su_mean 0.000
_refine_ls_structure_factor_coef Fsqd
_refine_ls_weighting_details 'calc w=1/[\s^2^(Fo^2^)+(0.1730P)^2^+1.2463P] where P=(Fo^2^+2Fc^2^)/3'
_refine_ls_weighting_scheme calc
_refine_ls_wR_factor_gt 0.1440
_refine_ls_wR_factor_ref 0.1709
_reflns_number_gt 6146
_reflns_number_total 7846
_reflns_threshold_expression >2sigma(I)
_cod_data_source_file c5ra02972d1.cif
_cod_data_source_block I
_cod_original_cell_volume 2244.11(13)
_cod_database_code 7219734

loop_
_space_group_symop_operation_xyz
'x, y, z'
'-x, -y, -z'

loop_
_atom_site_type_symbol
_atom_site_label
_atom_site_fract_x
_atom_site_fract_y
_atom_site_fract_z
_atom_site_U_iso_or_equiv
_atom_site_adp_type
_atom_site_calc_flag
_atom_site_refinement_flags
_atom_site_occupancy
Cl Cl1 0.90171(8) 0.48946(6) 0.78398(4) 0.0861(3) Uani d . 1
Cl Cl2 0.73538(6) 0.24822(7) 0.17748(6) 0.0843(2) Uani d . 1
O O1 0.77464(12) 0.67708(12) 0.49485(11) 0.0501(4) Uani d . 1
O O2 0.43861(17) 0.29844(17) -0.10264(12) 0.0741(5) Uani d . 1
C C1 0.99993(16) 0.55534(14) 0.49285(12) 0.0375(4) Uani d . 1
N N2 1.02239(14) 0.62893(12) 0.41011(11) 0.0397(4) Uani d . 1
N N1 1.02370(14) 0.72771(12) 0.41533(11) 0.0387(3) Uani d . 1
N N3 0.32718(15) 0.33604(13) 0.03749(14) 0.0493(4) Uani d . 1
N N4 0.36132(15) 0.44225(13) 0.00140(13) 0.0486(4) Uani d . 1
C C53 0.3341(3) 0.7631(2) 0.3478(2) 0.0842(9) Uani d . 1
H H53 0.2571 0.7437 0.3461 0.101 Uiso calc R 1
N N5 0.4147(2) 0.6912(2) 0.35447(18) 0.0755(6) Uani d . 1
C C51 0.3844(4) 0.5883(3) 0.3577(3) 0.1028(11) Uani d . 1
H H51A 0.3026 0.5851 0.3506 0.154 Uiso calc R 1
H H51B 0.3985 0.5342 0.4166 0.154 Uiso calc R 1
H H51C 0.432 0.5769 0.3081 0.154 Uiso calc R 1
C C14 0.6797(3) 1.0137(2) 0.5238(2) 0.0744(8) Uani d . 1
H H14 0.6433 1.0731 0.5277 0.089 Uiso calc R 1
C C15 0.7456(2) 0.95275(19) 0.59222(19) 0.0607(6) Uani d . 1
H H15 0.7518 0.9708 0.6425 0.073 Uiso calc R 1
C C16 0.80339(19) 0.86403(17) 0.58737(15) 0.0481(5) Uani d . 1
C C11 0.78974(17) 0.83925(15) 0.51138(15) 0.0436(4) Uani d . 1
C C10 0.83814(17) 0.73950(15) 0.50669(13) 0.0386(4) Uani d . 1
C C3 0.97041(16) 0.71619(14) 0.51292(12) 0.0365(4) Uani d . 1
C C2 0.97875(17) 0.59401(14) 0.57036(12) 0.0375(4) Uani d . 1
H H2 0.9018 0.5652 0.6068 0.045 Uiso calc R 1
C C12 0.7218(2) 0.90009(18) 0.44340(18) 0.0571(5) Uani d . 1
H H12 0.7131 0.8817 0.3937 0.069 Uiso calc R 1
C C13 0.6672(3) 0.9878(2) 0.4494(2) 0.0752(8) Uani d . 1
H H13 0.6222 1.0292 0.4036 0.09 Uiso calc R 1
C C17 0.8701(2) 0.79206(19) 0.66375(15) 0.0543(5) Uani d . 1
H H17A 0.8385 0.7196 0.6848 0.065 Uiso calc R 1
H H17B 0.8563 0.8128 0.7161 0.065 Uiso calc R 1
C C18 1.0031(2) 0.79347(18) 0.63557(16) 0.0520(5) Uani d . 1
H H18A 1.0349 0.7314 0.6812 0.062 Uiso calc R 1
H H18B 1.0389 0.8562 0.6375 0.062 Uiso calc R 1
C C19 1.03853(18) 0.79388(16) 0.53839(14) 0.0434(4) Uani d . 1
H H19A 1.0301 0.8654 0.4925 0.052 Uiso calc R 1
H H19B 1.1215 0.7786 0.5328 0.052 Uiso calc R 1
C C4 1.07336(19) 0.55637(15) 0.63399(14) 0.0436(4) Uani d . 1
C C5 1.0475(2) 0.50709(18) 0.73015(15) 0.0575(6) Uani d . 1
C C6 1.1358(4) 0.4684(2) 0.7869(2) 0.0815(9) Uani d . 1
H H6 1.1164 0.4358 0.8513 0.098 Uiso calc R 1
C C7 1.2498(4) 0.4782(3) 0.7482(3) 0.0928(11) Uani d . 1
H H7 1.3087 0.4527 0.7864 0.111 Uiso calc R 1
C C8 1.2795(3) 0.5256(2) 0.6529(3) 0.0788(8) Uani d . 1
H H8 1.358 0.5316 0.6265 0.095 Uiso calc R 1
C C9 1.1911(2) 0.56446(19) 0.59669(18) 0.0579(5) Uani d . 1
H H9 1.2114 0.5968 0.5323 0.069 Uiso calc R 1
C C20 0.98425(18) 0.81037(15) 0.33585(13) 0.0412(4) Uani d . 1
C C21 0.9036(2) 0.78869(17) 0.28650(15) 0.0508(5) Uani d . 1
H H21 0.8763 0.719 0.3034 0.061 Uiso calc R 1
C C22 0.8637(3) 0.8707(2) 0.21212(17) 0.0642(6) Uani d . 1
H H22 0.8099 0.8559 0.1789 0.077 Uiso calc R 1
C C23 0.9035(3) 0.9745(2) 0.18692(18) 0.0695(7) Uani d . 1
H H23 0.8744 1.0298 0.1383 0.083 Uiso calc R 1
C C24 0.9860(3) 0.99579(19) 0.23391(18) 0.0683(7) Uani d . 1
H H24 1.0139 1.0655 0.2163 0.082 Uiso calc R 1
C C25 1.0282(2) 0.91414(17) 0.30744(15) 0.0544(5) Uani d . 1
H H25 1.086 0.9288 0.3378 0.065 Uiso calc R 1
C C39 0.7981(3) 0.1009(4) -0.0705(4) 0.1062(15) Uani d . 1
H H39 0.8656 0.0673 -0.0822 0.127 Uiso calc R 1
C C38 0.7810(3) 0.2036(4) -0.1289(3) 0.0978(12) Uani d . 1
H H38 0.8377 0.2413 -0.179 0.117 Uiso calc R 1
C C37 0.6780(3) 0.2502(3) -0.1123(2) 0.0765(8) Uani d . 1
H H37 0.6646 0.3193 -0.1529 0.092 Uiso calc R 1
C C36 0.5934(2) 0.1962(2) -0.03594(17) 0.0557(6) Uani d . 1
C C35 0.48111(19) 0.25375(17) -0.03193(15) 0.0486(5) Uani d . 1
C C28 0.42883(17) 0.26690(15) 0.05863(14) 0.0437(4) Uani d . 1
C C27 0.51865(17) 0.34309(14) 0.07302(14) 0.0420(4) Uani d . 1
H H27 0.5988 0.3366 0.0459 0.05 Uiso calc R 1
C C26 0.46961(18) 0.44948(15) 0.01557(15) 0.0449(4) Uani d . 1
C C41 0.6127(2) 0.0928(2) 0.0263(2) 0.0634(7) Uani d . 1
C C42 0.5255(3) 0.0282(2) 0.1096(2) 0.0757(8) Uani d . 1
H H42A 0.5606 -0.0385 0.1443 0.091 Uiso calc R 1
H H42B 0.4565 0.0113 0.0874 0.091 Uiso calc R 1
C C43 0.4856(3) 0.0803(2) 0.17588(19) 0.0704(7) Uani d . 1
H H43A 0.5538 0.1146 0.185 0.084 Uiso calc R 1
H H43B 0.4547 0.0252 0.2359 0.084 Uiso calc R 1
C C44 0.3922(2) 0.16228(16) 0.14375(16) 0.0543(5) Uani d . 1
H H44A 0.3621 0.1803 0.1958 0.065 Uiso calc R 1
H H44B 0.3274 0.1287 0.1298 0.065 Uiso calc R 1
C C45 0.21098(17) 0.31025(15) 0.03111(14) 0.0430(4) Uani d . 1
C C46 0.1834(2) 0.22799(18) 0.00633(17) 0.0555(5) Uani d . 1
H H46 0.243 0.1873 -0.0069 0.067 Uiso calc R 1
C C47 0.0674(2) 0.2062(2) 0.00126(18) 0.0606(6) Uani d . 1
H H47 0.0493 0.1501 -0.0144 0.073 Uiso calc R 1
C C48 -0.0217(2) 0.2665(2) 0.01909(18) 0.0611(6) Uani d . 1
H H48 -0.0994 0.2524 0.0143 0.073 Uiso calc R 1
C C49 0.0056(2) 0.3478(2) 0.04416(18) 0.0600(6) Uani d . 1
H H49 -0.0543 0.3884 0.0571 0.072 Uiso calc R 1
C C50 0.12135(19) 0.36999(17) 0.05028(16) 0.0495(5) Uani d . 1
H H50 0.1388 0.4252 0.0673 0.059 Uiso calc R 1
C C40 0.7169(3) 0.0476(3) 0.0048(3) 0.0881(11) Uani d . 1
H H40 0.7312 -0.022 0.0437 0.106 Uiso calc R 1
C C29 0.51668(19) 0.33039(15) 0.17357(15) 0.0468(5) Uani d . 1
C C30 0.6067(2) 0.28477(18) 0.22642(17) 0.0580(6) Uani d . 1
C C31 0.5988(3) 0.2677(2) 0.3200(2) 0.0789(8) Uani d . 1
H H31 0.6598 0.2362 0.3544 0.095 Uiso calc R 1
C C32 0.4997(4) 0.2981(3) 0.3614(2) 0.0920(11) Uani d . 1
H H32 0.4925 0.285 0.4244 0.11 Uiso calc R 1
C C33 0.4117(3) 0.3474(3) 0.3097(2) 0.0822(9) Uani d . 1
H H33 0.3466 0.3704 0.3372 0.099 Uiso calc R 1
C C34 0.4193(2) 0.3630(2) 0.21738(19) 0.0639(6) Uani d . 1
H H34 0.3585 0.3958 0.1834 0.077 Uiso calc R 1
C C52 0.5374(4) 0.7172(5) 0.3500(5) 0.147(2) Uani d . 1
H H52A 0.5457 0.7876 0.3484 0.22 Uiso calc R 1
H H52B 0.5805 0.7146 0.2947 0.22 Uiso calc R 1
H H52C 0.5679 0.6668 0.4041 0.22 Uiso calc R 1
O O3 0.3513(3) 0.8514(2) 0.3439(3) 0.1326(12) Uani d . 1

loop_
_atom_site_aniso_label
_atom_site_aniso_U_11
_atom_site_aniso_U_22
_atom_site_aniso_U_33
_atom_site_aniso_U_12
_atom_site_aniso_U_13
_atom_site_aniso_U_23
Cl1 0.1121(6) 0.0840(5) 0.0430(3) 0.0064(4) 0.0137(3) -0.0127(3)
Cl2 0.0682(4) 0.0940(5) 0.0911(5) 0.0279(4) -0.0228(4) -0.0349(4)
O1 0.0462(8) 0.0493(8) 0.0636(9) 0.0009(6) -0.0087(7) -0.0312(7)
O2 0.0697(11) 0.0934(14) 0.0466(9) 0.0316(10) -0.0140(8) -0.0140(9)
C1 0.0452(10) 0.0326(9) 0.0356(9) 0.0058(7) -0.0079(7) -0.0142(7)
N2 0.0487(9) 0.0329(8) 0.0383(8) 0.0055(6) -0.0041(7) -0.0159(7)
N1 0.0483(9) 0.0313(8) 0.0354(8) 0.0020(6) -0.0024(6) -0.0132(6)
N3 0.0419(9) 0.0297(8) 0.0691(11) 0.0034(6) -0.0018(8) -0.0142(8)
N4 0.0440(9) 0.0311(8) 0.0624(11) 0.0021(6) -0.0006(8) -0.0122(8)
C53 0.093(2) 0.0678(18) 0.089(2) -0.0003(15) 0.0127(17) -0.0355(16)
N5 0.0798(15) 0.0714(14) 0.0840(16) 0.0049(12) -0.0092(12) -0.0407(13)
C51 0.136(3) 0.0648(19) 0.113(3) 0.0103(19) -0.023(2) -0.0390(19)
C14 0.0721(16) 0.0497(14) 0.105(2) 0.0186(12) -0.0055(15) -0.0367(15)
C15 0.0616(14) 0.0530(13) 0.0757(16) 0.0007(10) 0.0054(12) -0.0385(12)
C16 0.0502(11) 0.0434(11) 0.0538(12) 0.0010(8) 0.0018(9) -0.0254(9)
C11 0.0437(10) 0.0364(10) 0.0503(11) 0.0034(8) -0.0017(8) -0.0184(8)
C10 0.0436(10) 0.0360(9) 0.0362(9) 0.0022(8) -0.0027(7) -0.0154(8)
C3 0.0425(9) 0.0332(9) 0.0350(9) 0.0024(7) -0.0042(7) -0.0152(7)
C2 0.0449(10) 0.0325(9) 0.0345(9) 0.0025(7) -0.0040(7) -0.0132(7)
C12 0.0583(13) 0.0503(12) 0.0640(14) 0.0115(10) -0.0158(11) -0.0222(11)
C13 0.0762(17) 0.0531(14) 0.095(2) 0.0265(12) -0.0227(15) -0.0262(14)
C17 0.0653(13) 0.0578(13) 0.0456(11) 0.0040(10) -0.0043(10) -0.0275(10)
C18 0.0619(13) 0.0516(12) 0.0538(12) 0.0044(10) -0.0153(10) -0.0306(10)
C19 0.0458(10) 0.0383(10) 0.0508(11) 0.0000(8) -0.0075(8) -0.0224(9)
C4 0.0596(12) 0.0333(9) 0.0421(10) 0.0080(8) -0.0148(9) -0.0173(8)
C5 0.0882(17) 0.0446(12) 0.0406(11) 0.0074(11) -0.0153(11) -0.0162(9)
C6 0.125(3) 0.0636(17) 0.0553(15) 0.0157(17) -0.0440(17) -0.0146(13)
C7 0.113(3) 0.0738(19) 0.100(3) 0.0215(18) -0.071(2) -0.0269(18)
C8 0.0659(16) 0.0699(17) 0.106(2) 0.0116(13) -0.0389(16) -0.0335(17)
C9 0.0564(13) 0.0553(13) 0.0624(14) 0.0079(10) -0.0175(11) -0.0216(11)
C20 0.0515(11) 0.0340(9) 0.0343(9) 0.0029(8) -0.0011(8) -0.0111(8)
C21 0.0657(13) 0.0409(11) 0.0428(11) -0.0003(9) -0.0096(9) -0.0130(9)
C22 0.0817(17) 0.0597(14) 0.0468(12) 0.0044(12) -0.0201(11) -0.0136(11)
C23 0.102(2) 0.0480(13) 0.0481(13) 0.0138(13) -0.0210(13) -0.0057(11)
C24 0.105(2) 0.0356(11) 0.0532(13) -0.0041(12) -0.0089(13) -0.0064(10)
C25 0.0729(14) 0.0400(11) 0.0452(11) -0.0063(10) -0.0077(10) -0.0116(9)
C39 0.072(2) 0.164(4) 0.149(4) 0.059(2) -0.049(2) -0.123(4)
C38 0.0621(17) 0.160(4) 0.107(3) 0.026(2) -0.0101(17) -0.092(3)
C37 0.0658(16) 0.106(2) 0.0695(17) 0.0230(15) -0.0081(13) -0.0487(16)
C36 0.0579(13) 0.0661(14) 0.0603(13) 0.0228(11) -0.0205(11) -0.0402(12)
C35 0.0504(11) 0.0450(11) 0.0462(11) 0.0099(9) -0.0077(9) -0.0139(9)
C28 0.0459(10) 0.0320(9) 0.0498(11) 0.0061(8) -0.0044(8) -0.0137(8)
C27 0.0418(10) 0.0316(9) 0.0468(10) 0.0042(7) 0.0008(8) -0.0120(8)
C26 0.0442(10) 0.0328(9) 0.0487(11) 0.0026(8) 0.0005(8) -0.0088(8)
C41 0.0788(16) 0.0607(14) 0.0767(16) 0.0311(12) -0.0396(14) -0.0468(13)
C42 0.113(2) 0.0392(12) 0.0859(19) 0.0253(13) -0.0419(18) -0.0283(13)
C43 0.098(2) 0.0431(13) 0.0640(15) 0.0035(12) -0.0234(14) -0.0121(11)
C44 0.0670(14) 0.0346(10) 0.0527(12) -0.0037(9) 0.0001(10) -0.0106(9)
C45 0.0449(10) 0.0346(9) 0.0433(10) 0.0010(8) -0.0008(8) -0.0106(8)
C46 0.0564(12) 0.0456(12) 0.0654(14) -0.0011(9) 0.0030(10) -0.0262(11)
C47 0.0679(14) 0.0524(13) 0.0624(14) -0.0110(11) -0.0048(11) -0.0247(11)
C48 0.0516(12) 0.0605(14) 0.0653(15) -0.0071(10) -0.0096(11) -0.0184(12)
C49 0.0467(12) 0.0583(13) 0.0724(15) 0.0072(10) -0.0039(11) -0.0248(12)
C50 0.0484(11) 0.0461(11) 0.0557(12) 0.0038(9) -0.0032(9) -0.0233(10)
C40 0.094(2) 0.098(2) 0.121(3) 0.0587(19) -0.064(2) -0.082(2)
C29 0.0508(11) 0.0352(10) 0.0487(11) -0.0045(8) 0.0037(9) -0.0137(9)
C30 0.0691(14) 0.0453(12) 0.0558(13) -0.0053(10) -0.0058(11) -0.0167(10)
C31 0.114(2) 0.0645(16) 0.0558(15) -0.0156(15) -0.0185(15) -0.0190(13)
C32 0.134(3) 0.087(2) 0.0542(16) -0.045(2) 0.0176(19) -0.0342(16)
C33 0.094(2) 0.083(2) 0.0753(19) -0.0327(17) 0.0311(17) -0.0491(17)
C34 0.0657(15) 0.0607(14) 0.0661(15) -0.0130(11) 0.0155(12) -0.0328(12)
C52 0.089(3) 0.166(5) 0.223(6) 0.006(3) -0.035(3) -0.113(5)
O3 0.161(3) 0.0774(17) 0.167(3) -0.0015(16) 0.019(2) -0.0689(19)

loop_
_atom_type_symbol
_atom_type_description
_atom_type_scat_dispersion_real
_atom_type_scat_dispersion_imag
_atom_type_scat_source
C C 0.0181 0.0091 'International Tables Vol C Tables 4.2.6.8 and 6.1.1.4'
H H 0.0000 0.0000 'International Tables Vol C Tables 4.2.6.8 and 6.1.1.4'
N N 0.0311 0.0180 'International Tables Vol C Tables 4.2.6.8 and 6.1.1.4'
O O 0.0492 0.0322 'International Tables Vol C Tables 4.2.6.8 and 6.1.1.4'
Cl Cl 0.3639 0.7018 'International Tables Vol C Tables 4.2.6.8 and 6.1.1.4'

loop_
_geom_angle_atom_site_label_1
_geom_angle_atom_site_label_2
_geom_angle_atom_site_label_3
_geom_angle_site_symmetry_1
_geom_angle_site_symmetry_3
_geom_angle
N2 C1 C1 . 2_766 120.4(2)
N2 C1 C2 . . 115.28(16)
C1 C1 C2 2_766 . 124.3(2)
C1 N2 N1 . . 109.36(15)
N2 N1 C20 . . 112.67(14)
N2 N1 C3 . . 109.78(13)
C20 N1 C3 . . 118.83(14)
N4 N3 C45 . . 117.48(16)
N4 N3 C28 . . 111.83(15)
C45 N3 C28 . . 129.23(16)
C26 N4 N3 . . 108.13(16)
O3 C53 N5 . . 125.9(4)
O3 C53 H53 . . 117.0
N5 C53 H53 . . 117.0
C53 N5 C51 . . 121.3(3)
C53 N5 C52 . . 120.8(3)
C51 N5 C52 . . 117.7(3)
N5 C51 H51A . . 109.5
N5 C51 H51B . . 109.5
H51A C51 H51B . . 109.5
N5 C51 H51C . . 109.5
H51A C51 H51C . . 109.5
H51B C51 H51C . . 109.5
C15 C14 C13 . . 120.8(2)
C15 C14 H14 . . 119.6
C13 C14 H14 . . 119.6
C14 C15 C16 . . 121.0(2)
C14 C15 H15 . . 119.5
C16 C15 H15 . . 119.5
C11 C16 C15 . . 117.3(2)
C11 C16 C17 . . 120.23(18)
C15 C16 C17 . . 122.3(2)
C12 C11 C16 . . 121.37(19)
C12 C11 C10 . . 118.07(19)
C16 C11 C10 . . 120.26(18)
O1 C10 C11 . . 120.13(17)
O1 C10 C3 . . 119.02(16)
C11 C10 C3 . . 120.80(16)
N1 C3 C19 . . 107.81(15)
N1 C3 C10 . . 105.65(14)
C19 C3 C10 . . 114.20(15)
N1 C3 C2 . . 101.45(13)
C19 C3 C2 . . 118.78(16)
C10 C3 C2 . . 107.45(15)
C1 C2 C4 . . 110.45(15)
C1 C2 C3 . . 100.71(14)
C4 C2 C3 . . 118.49(16)
C1 C2 H2 . . 108.9
C4 C2 H2 . . 108.9
C3 C2 H2 . . 108.9
C13 C12 C11 . . 120.0(2)
C13 C12 H12 . . 120.0
C11 C12 H12 . . 120.0
C14 C13 C12 . . 119.5(3)
C14 C13 H13 . . 120.2
C12 C13 H13 . . 120.2
C16 C17 C18 . . 114.61(19)
C16 C17 H17A . . 108.6
C18 C17 H17A . . 108.6
C16 C17 H17B . . 108.6
C18 C17 H17B . . 108.6
H17A C17 H17B . . 107.6
C17 C18 C19 . . 114.46(17)
C17 C18 H18A . . 108.6
C19 C18 H18A . . 108.6
C17 C18 H18B . . 108.6
C19 C18 H18B . . 108.6
H18A C18 H18B . . 107.6
C3 C19 C18 . . 117.12(17)
C3 C19 H19A . . 108.0
C18 C19 H19A . . 108.0
C3 C19 H19B . . 108.0
C18 C19 H19B . . 108.0
H19A C19 H19B . . 107.3
C5 C4 C9 . . 117.0(2)
C5 C4 C2 . . 122.6(2)
C9 C4 C2 . . 120.27(18)
C4 C5 C6 . . 121.4(3)
C4 C5 Cl1 . . 120.72(19)
C6 C5 Cl1 . . 117.8(2)
C7 C6 C5 . . 120.0(3)
C7 C6 H6 . . 120.0
C5 C6 H6 . . 120.0
C6 C7 C8 . . 120.6(3)
C6 C7 H7 . . 119.7
C8 C7 H7 . . 119.7
C7 C8 C9 . . 119.2(3)
C7 C8 H8 . . 120.4
C9 C8 H8 . . 120.4
C8 C9 C4 . . 121.8(3)
C8 C9 H9 . . 119.1
C4 C9 H9 . . 119.1
C21 C20 C25 . . 119.42(19)
C21 C20 N1 . . 121.24(17)
C25 C20 N1 . . 119.34(18)
C22 C21 C20 . . 120.0(2)
C22 C21 H21 . . 120.0
C20 C21 H21 . . 120.0
C23 C22 C21 . . 120.3(2)
C23 C22 H22 . . 119.8
C21 C22 H22 . . 119.8
C24 C23 C22 . . 119.8(2)
C24 C23 H23 . . 120.1
C22 C23 H23 . . 120.1
C23 C24 C25 . . 120.4(2)
C23 C24 H24 . . 119.8
C25 C24 H24 . . 119.8
C24 C25 C20 . . 119.9(2)
C24 C25 H25 . . 120.0
C20 C25 H25 . . 120.0
C40 C39 C38 . . 120.3(3)
C40 C39 H39 . . 119.8
C38 C39 H39 . . 119.8
C39 C38 C37 . . 118.8(4)
C39 C38 H38 . . 120.6
C37 C38 H38 . . 120.6
C38 C37 C36 . . 121.5(3)
C38 C37 H37 . . 119.2
C36 C37 H37 . . 119.2
C37 C36 C41 . . 120.0(2)
C37 C36 C35 . . 115.2(2)
C41 C36 C35 . . 124.6(2)
O2 C35 C36 . . 118.5(2)
O2 C35 C28 . . 120.00(19)
C36 C35 C28 . . 121.16(18)
N3 C28 C44 . . 110.12(17)
N3 C28 C35 . . 108.13(17)
C44 C28 C35 . . 115.25(17)
N3 C28 C27 . . 100.24(14)
C44 C28 C27 . . 115.86(18)
C35 C28 C27 . . 105.98(16)
C26 C27 C29 . . 110.16(16)
C26 C27 C28 . . 99.00(16)
C29 C27 C28 . . 114.80(16)
C26 C27 H27 . . 110.8
C29 C27 H27 . . 110.8
C28 C27 H27 . . 110.8
N4 C26 C26 . 2_665 121.2(2)
N4 C26 C27 . . 113.65(17)
C26 C26 C27 2_665 . 125.0(2)
C36 C41 C40 . . 116.3(3)
C36 C41 C42 . . 123.5(2)
C40 C41 C42 . . 120.1(3)
C41 C42 C43 . . 115.9(2)
C41 C42 H42A . . 108.3
C43 C42 H42A . . 108.3
C41 C42 H42B . . 108.3
C43 C42 H42B . . 108.3
H42A C42 H42B . . 107.4
C42 C43 C44 . . 114.7(2)
C42 C43 H43A . . 108.6
C44 C43 H43A . . 108.6
C42 C43 H43B . . 108.6
C44 C43 H43B . . 108.6
H43A C43 H43B . . 107.6
C43 C44 C28 . . 117.8(2)
C43 C44 H44A . . 107.9
C28 C44 H44A . . 107.9
C43 C44 H44B . . 107.9
C28 C44 H44B . . 107.9
H44A C44 H44B . . 107.2
C50 C45 C46 . . 119.2(2)
C50 C45 N3 . . 118.23(18)
C46 C45 N3 . . 122.59(18)
C47 C46 C45 . . 120.0(2)
C47 C46 H46 . . 120.0
C45 C46 H46 . . 120.0
C48 C47 C46 . . 120.9(2)
C48 C47 H47 . . 119.6
C46 C47 H47 . . 119.6
C47 C48 C49 . . 119.1(2)
C47 C48 H48 . . 120.5
C49 C48 H48 . . 120.5
C48 C49 C50 . . 120.7(2)
C48 C49 H49 . . 119.7
C50 C49 H49 . . 119.7
C45 C50 C49 . . 120.2(2)
C45 C50 H50 . . 119.9
C49 C50 H50 . . 119.9
C39 C40 C41 . . 123.0(3)
C39 C40 H40 . . 118.5
C41 C40 H40 . . 118.5
C30 C29 C34 . . 117.1(2)
C30 C29 C27 . . 123.09(19)
C34 C29 C27 . . 119.8(2)
C29 C30 C31 . . 121.8(3)
C29 C30 Cl2 . . 121.11(19)
C31 C30 Cl2 . . 117.1(2)
C32 C31 C30 . . 119.3(3)
C32 C31 H31 . . 120.4
C30 C31 H31 . . 120.4
C33 C32 C31 . . 120.1(3)
C33 C32 H32 . . 119.9
C31 C32 H32 . . 119.9
C32 C33 C34 . . 120.3(3)
C32 C33 H33 . . 119.8
C34 C33 H33 . . 119.8
C33 C34 C29 . . 121.3(3)
C33 C34 H34 . . 119.3
C29 C34 H34 . . 119.3
N5 C52 H52A . . 109.5
N5 C52 H52B . . 109.5
H52A C52 H52B . . 109.5
N5 C52 H52C . . 109.5
H52A C52 H52C . . 109.5
H52B C52 H52C . . 109.5

loop_
_geom_bond_atom_site_label_1
_geom_bond_atom_site_label_2
_geom_bond_site_symmetry_2
_geom_bond_distance
Cl1 C5 . 1.746(3)
Cl2 C30 . 1.737(3)
O1 C10 . 1.213(2)
O2 C35 . 1.198(3)
C1 N2 . 1.286(3)
C1 C1 2_766 1.441(4)
C1 C2 . 1.508(2)
N2 N1 . 1.389(2)
N1 C20 . 1.431(2)
N1 C3 . 1.529(2)
N3 N4 . 1.375(2)
N3 C45 . 1.405(3)
N3 C28 . 1.474(2)
N4 C26 . 1.297(3)
C53 O3 . 1.204(4)
C53 N5 . 1.321(4)
C53 H53 . 0.93
N5 C51 . 1.436(4)
N5 C52 . 1.439(5)
C51 H51A . 0.96
C51 H51B . 0.96
C51 H51C . 0.96
C14 C15 . 1.377(4)
C14 C13 . 1.378(5)
C14 H14 . 0.93
C15 C16 . 1.400(3)
C15 H15 . 0.93
C16 C11 . 1.396(3)
C16 C17 . 1.505(3)
C11 C12 . 1.387(3)
C11 C10 . 1.494(3)
C10 C3 . 1.548(3)
C3 C19 . 1.531(3)
C3 C2 . 1.561(3)
C2 C4 . 1.512(3)
C2 H2 . 0.98
C12 C13 . 1.378(3)
C12 H12 . 0.93
C13 H13 . 0.93
C17 C18 . 1.528(3)
C17 H17A . 0.97
C17 H17B . 0.97
C18 C19 . 1.533(3)
C18 H18A . 0.97
C18 H18B . 0.97
C19 H19A . 0.97
C19 H19B . 0.97
C4 C5 . 1.384(3)
C4 C9 . 1.387(3)
C5 C6 . 1.390(4)
C6 C7 . 1.353(5)
C6 H6 . 0.93
C7 C8 . 1.375(5)
C7 H7 . 0.93
C8 C9 . 1.387(4)
C8 H8 . 0.93
C9 H9 . 0.93
C20 C21 . 1.384(3)
C20 C25 . 1.389(3)
C21 C22 . 1.382(3)
C21 H21 . 0.93
C22 C23 . 1.382(4)
C22 H22 . 0.93
C23 C24 . 1.371(4)
C23 H23 . 0.93
C24 C25 . 1.384(3)
C24 H24 . 0.93
C25 H25 . 0.93
C39 C40 . 1.361(6)
C39 C38 . 1.366(6)
C39 H39 . 0.93
C38 C37 . 1.379(4)
C38 H38 . 0.93
C37 C36 . 1.395(4)
C37 H37 . 0.93
C36 C41 . 1.397(4)
C36 C35 . 1.505(3)
C35 C28 . 1.555(3)
C28 C44 . 1.538(3)
C28 C27 . 1.573(3)
C27 C26 . 1.519(3)
C27 C29 . 1.522(3)
C27 H27 . 0.98
C26 C26 2_665 1.427(4)
C41 C40 . 1.402(4)
C41 C42 . 1.505(4)
C42 C43 . 1.509(4)
C42 H42A . 0.97
C42 H42B . 0.97
C43 C44 . 1.519(4)
C43 H43A . 0.97
C43 H43B . 0.97
C44 H44A . 0.97
C44 H44B . 0.97
C45 C50 . 1.382(3)
C45 C46 . 1.384(3)
C46 C47 . 1.383(3)
C46 H46 . 0.93
C47 C48 . 1.374(4)
C47 H47 . 0.93
C48 C49 . 1.375(4)
C48 H48 . 0.93
C49 C50 . 1.386(3)
C49 H49 . 0.93
C50 H50 . 0.93
C40 H40 . 0.93
C29 C30 . 1.387(3)
C29 C34 . 1.399(3)
C30 C31 . 1.390(4)
C31 C32 . 1.379(5)
C31 H31 . 0.93
C32 C33 . 1.371(5)
C32 H32 . 0.93
C33 C34 . 1.376(4)
C33 H33 . 0.93
C34 H34 . 0.93
C52 H52A . 0.96
C52 H52B . 0.96
C52 H52C . 0.96

loop_
_geom_torsion_atom_site_label_1
_geom_torsion_atom_site_label_2
_geom_torsion_atom_site_label_3
_geom_torsion_atom_site_label_4
_geom_torsion_site_symmetry_1
_geom_torsion_site_symmetry_4
_geom_torsion
C1 C1 N2 N1 2_766 . -176.5(2)
C2 C1 N2 N1 . . 1.4(2)
C1 N2 N1 C20 . . -148.05(16)
C1 N2 N1 C3 . . -13.2(2)
C45 N3 N4 C26 . . 178.78(18)
C28 N3 N4 C26 . . -13.7(2)
O3 C53 N5 C51 . . -179.3(4)
O3 C53 N5 C52 . . -5.1(6)
C13 C14 C15 C16 . . 1.2(4)
C14 C15 C16 C11 . . -1.0(4)
C14 C15 C16 C17 . . -176.3(2)
C15 C16 C11 C12 . . 0.1(3)
C17 C16 C11 C12 . . 175.5(2)
C15 C16 C11 C10 . . -173.58(19)
C17 C16 C11 C10 . . 1.8(3)
C12 C11 C10 O1 . . -47.4(3)
C16 C11 C10 O1 . . 126.5(2)
C12 C11 C10 C3 . . 130.2(2)
C16 C11 C10 C3 . . -55.9(3)
N2 N1 C3 C19 . . 144.01(15)
C20 N1 C3 C19 . . -84.27(19)
N2 N1 C3 C10 . . -93.50(16)
C20 N1 C3 C10 . . 38.2(2)
N2 N1 C3 C2 . . 18.49(18)
C20 N1 C3 C2 . . 150.21(16)
O1 C10 C3 N1 . . 68.0(2)
C11 C10 C3 N1 . . -109.65(18)
O1 C10 C3 C19 . . -173.72(17)
C11 C10 C3 C19 . . 8.7(2)
O1 C10 C3 C2 . . -39.7(2)
C11 C10 C3 C2 . . 142.64(17)
N2 C1 C2 C4 . . -115.87(19)
C1 C1 C2 C4 2_766 . 62.0(3)
N2 C1 C2 C3 . . 10.2(2)
C1 C1 C2 C3 2_766 . -171.9(2)
N1 C3 C2 C1 . . -15.91(17)
C19 C3 C2 C1 . . -133.77(17)
C10 C3 C2 C1 . . 94.71(16)
N1 C3 C2 C4 . . 104.57(17)
C19 C3 C2 C4 . . -13.3(2)
C10 C3 C2 C4 . . -144.81(16)
C16 C11 C12 C13 . . 0.8(4)
C10 C11 C12 C13 . . 174.5(2)
C15 C14 C13 C12 . . -0.3(5)
C11 C12 C13 C14 . . -0.6(4)
C11 C16 C17 C18 . . 70.5(3)
C15 C16 C17 C18 . . -114.4(2)
C16 C17 C18 C19 . . -41.8(3)
N1 C3 C19 C18 . . -177.88(16)
C10 C3 C19 C18 . . 65.0(2)
C2 C3 C19 C18 . . -63.4(2)
C17 C18 C19 C3 . . -45.2(3)
C1 C2 C4 C5 . . -130.7(2)
C3 C2 C4 C5 . . 114.0(2)
C1 C2 C4 C9 . . 45.3(2)
C3 C2 C4 C9 . . -70.1(2)
C9 C4 C5 C6 . . 0.7(3)
C2 C4 C5 C6 . . 176.7(2)
C9 C4 C5 Cl1 . . -178.20(17)
C2 C4 C5 Cl1 . . -2.1(3)
C4 C5 C6 C7 . . -0.3(4)
Cl1 C5 C6 C7 . . 178.6(2)
C5 C6 C7 C8 . . -0.4(5)
C6 C7 C8 C9 . . 0.7(5)
C7 C8 C9 C4 . . -0.3(4)
C5 C4 C9 C8 . . -0.4(3)
C2 C4 C9 C8 . . -176.6(2)
N2 N1 C20 C21 . . 29.2(2)
C3 N1 C20 C21 . . -101.2(2)
N2 N1 C20 C25 . . -150.42(19)
C3 N1 C20 C25 . . 79.2(2)
C25 C20 C21 C22 . . -2.8(3)
N1 C20 C21 C22 . . 177.6(2)
C20 C21 C22 C23 . . -0.3(4)
C21 C22 C23 C24 . . 2.3(4)
C22 C23 C24 C25 . . -1.1(4)
C23 C24 C25 C20 . . -2.0(4)
C21 C20 C25 C24 . . 3.9(3)
N1 C20 C25 C24 . . -176.4(2)
C40 C39 C38 C37 . . -2.6(5)
C39 C38 C37 C36 . . 2.0(5)
C38 C37 C36 C41 . . 0.7(4)
C38 C37 C36 C35 . . -174.7(3)
C37 C36 C35 O2 . . 42.5(3)
C41 C36 C35 O2 . . -132.8(3)
C37 C36 C35 C28 . . -130.4(2)
C41 C36 C35 C28 . . 54.4(3)
N4 N3 C28 C44 . . 147.46(18)
C45 N3 C28 C44 . . -46.9(3)
N4 N3 C28 C35 . . -85.8(2)
C45 N3 C28 C35 . . 79.8(3)
N4 N3 C28 C27 . . 24.9(2)
C45 N3 C28 C27 . . -169.5(2)
O2 C35 C28 N3 . . 1.2(3)
C36 C35 C28 N3 . . 173.97(19)
O2 C35 C28 C44 . . 124.9(2)
C36 C35 C28 C44 . . -62.3(3)
O2 C35 C28 C27 . . -105.5(2)
C36 C35 C28 C27 . . 67.2(2)
N3 C28 C27 C26 . . -24.29(18)
C44 C28 C27 C26 . . -142.72(18)
C35 C28 C27 C26 . . 88.09(17)
N3 C28 C27 C29 . . 92.94(19)
C44 C28 C27 C29 . . -25.5(2)
C35 C28 C27 C29 . . -154.68(16)
N3 N4 C26 C26 . 2_665 179.1(2)
N3 N4 C26 C27 . . -5.1(2)
C29 C27 C26 N4 . . -101.1(2)
C28 C27 C26 N4 . . 19.6(2)
C29 C27 C26 C26 . 2_665 74.5(3)
C28 C27 C26 C26 . 2_665 -164.8(3)
C37 C36 C41 C40 . . -2.6(3)
C35 C36 C41 C40 . . 172.4(2)
C37 C36 C41 C42 . . -179.2(2)
C35 C36 C41 C42 . . -4.2(4)
C36 C41 C42 C43 . . -54.3(3)
C40 C41 C42 C43 . . 129.3(3)
C41 C42 C43 C44 . . 79.0(3)
C42 C43 C44 C28 . . -68.7(3)
N3 C28 C44 C43 . . 179.69(19)
C35 C28 C44 C43 . . 57.1(3)
C27 C28 C44 C43 . . -67.5(3)
N4 N3 C45 C50 . . -42.4(3)
C28 N3 C45 C50 . . 152.6(2)
N4 N3 C45 C46 . . 137.4(2)
C28 N3 C45 C46 . . -27.5(3)
C50 C45 C46 C47 . . -0.2(3)
N3 C45 C46 C47 . . 179.9(2)
C45 C46 C47 C48 . . 1.1(4)
C46 C47 C48 C49 . . -1.4(4)
C47 C48 C49 C50 . . 0.8(4)
C46 C45 C50 C49 . . -0.4(3)
N3 C45 C50 C49 . . 179.5(2)
C48 C49 C50 C45 . . 0.0(4)
C38 C39 C40 C41 . . 0.6(5)
C36 C41 C40 C39 . . 2.0(4)
C42 C41 C40 C39 . . 178.7(3)
C26 C27 C29 C30 . . -140.8(2)
C28 C27 C29 C30 . . 108.5(2)
C26 C27 C29 C34 . . 41.0(2)
C28 C27 C29 C34 . . -69.7(2)
C34 C29 C30 C31 . . 2.7(3)
C27 C29 C30 C31 . . -175.6(2)
C34 C29 C30 Cl2 . . -176.36(17)
C27 C29 C30 Cl2 . . 5.3(3)
C29 C30 C31 C32 . . -0.8(4)
Cl2 C30 C31 C32 . . 178.3(2)
C30 C31 C32 C33 . . -2.0(4)
C31 C32 C33 C34 . . 2.7(4)
C32 C33 C34 C29 . . -0.7(4)
C30 C29 C34 C33 . . -1.9(3)
C27 C29 C34 C33 . . 176.4(2)
